data_4026927
loop_
_publ_author_name
'Wen-Xue Niu'
'Er-Qun Yang'
'Zi-Fa Shi'
'Xiao-Ping Cao'
'Dietmar Kuck'

_publ_section_title
;
 Single-wing Extended Tribenzotriquinacenes via Bowl-shaped Dehydrobenzene
 and Isobenzofuran Tribenzotriquinacene Derivatives
;
_journal_name_full 'Journal of Organic Chemistry'
_journal_page_first 1422
_journal_page_last 1434
_journal_paper_doi 10.1021/jo2022668
_journal_volume 77
_journal_year 2012
_chemical_formula_sum 'C38 H30 O3'
_chemical_formula_weight 534.62
_chemical_name_systematic
; 
 ? 
;
_space_group_IT_number 62
_symmetry_cell_setting orthorhombic
_symmetry_space_group_name_Hall '-P 2ac 2n'
_symmetry_space_group_name_H-M 'P n m a'
_atom_sites_solution_hydrogens geom
_atom_sites_solution_primary direct
_atom_sites_solution_secondary difmap
_audit_creation_method SHELXL-97
_cell_angle_alpha 90.00
_cell_angle_beta 90.00
_cell_angle_gamma 90.00
_cell_formula_units_Z 4
_cell_length_a 12.561(10)
_cell_length_b 14.460(11)
_cell_length_c 14.835(12)
_cell_measurement_reflns_used 1213
_cell_measurement_temperature 296(2)
_cell_measurement_theta_max 19.98
_cell_measurement_theta_min 2.55
_cell_volume 2695(4)
_computing_cell_refinement 'Bruker SAINT'
_computing_data_collection 'Bruker APEX2'
_computing_data_reduction 'Bruker SAINT'
_computing_molecular_graphics 'Bruker SHELXTL'
_computing_publication_material 'Bruker SHELXTL'
_computing_structure_refinement 'SHELXL-97 (Sheldrick, 2008)'
_computing_structure_solution 'SHELXS-97 (Sheldrick, 2008)'
_diffrn_ambient_temperature 296(2)
_diffrn_measured_fraction_theta_full 0.987
_diffrn_measured_fraction_theta_max 0.987
_diffrn_measurement_device_type 'Bruker APEX-II CCD'
_diffrn_measurement_method '\f and \w scans'
_diffrn_radiation_monochromator graphite
_diffrn_radiation_source 'fine-focus sealed tube'
_diffrn_radiation_type MoK\a
_diffrn_radiation_wavelength 0.71073
_diffrn_reflns_av_R_equivalents 0.0499
_diffrn_reflns_av_sigmaI/netI 0.0593
_diffrn_reflns_limit_h_max 15
_diffrn_reflns_limit_h_min -6
_diffrn_reflns_limit_k_max 16
_diffrn_reflns_limit_k_min -15
_diffrn_reflns_limit_l_max 17
_diffrn_reflns_limit_l_min -17
_diffrn_reflns_number 9373
_diffrn_reflns_theta_full 25.20
_diffrn_reflns_theta_max 25.20
_diffrn_reflns_theta_min 2.55
_exptl_absorpt_coefficient_mu 0.082
_exptl_absorpt_correction_T_max 0.9774
_exptl_absorpt_correction_T_min 0.9742
_exptl_absorpt_correction_type multi-scan
_exptl_absorpt_process_details SADABS
_exptl_crystal_colour colorless
_exptl_crystal_density_diffrn 1.318
_exptl_crystal_description block
_exptl_crystal_F_000 1128
_exptl_crystal_size_max 0.32
_exptl_crystal_size_mid 0.30
_exptl_crystal_size_min 0.28
_refine_diff_density_max 0.160
_refine_diff_density_min -0.142
_refine_diff_density_rms 0.034
_refine_ls_extinction_coef 0.0062(9)
_refine_ls_extinction_expression Fc^*^=kFc[1+0.001xFc^2^\l^3^/sin(2\q)]^-1/4^
_refine_ls_extinction_method SHELXL
_refine_ls_goodness_of_fit_ref 1.021
_refine_ls_hydrogen_treatment mixed
_refine_ls_matrix_type full
_refine_ls_number_parameters 209
_refine_ls_number_reflns 2492
_refine_ls_number_restraints 4
_refine_ls_restrained_S_all 1.021
_refine_ls_R_factor_all 0.0831
_refine_ls_R_factor_gt 0.0475
_refine_ls_shift/su_max 0.000
_refine_ls_shift/su_mean 0.000
_refine_ls_structure_factor_coef Fsqd
_refine_ls_weighting_details 'calc w=1/[\s^2^(Fo^2^)+(0.0328P)^2^+0.9301P] where P=(Fo^2^+2Fc^2^)/3'
_refine_ls_weighting_scheme calc
_refine_ls_wR_factor_gt 0.1051
_refine_ls_wR_factor_ref 0.1228
_reflns_number_gt 1602
_reflns_number_total 2492
_reflns_threshold_expression >2sigma(I)
_cod_data_source_file jo2022668_si_004.cif
_cod_data_source_block pnma
_cod_original_cell_volume 2694(4)
_cod_database_code 4026927

loop_
_symmetry_equiv_pos_as_xyz
'x, y, z'
'-x+1/2, -y, z+1/2'
'-x, y+1/2, -z'
'x+1/2, -y+1/2, -z+1/2'
'-x, -y, -z'
'x-1/2, y, -z-1/2'
'x, -y-1/2, z'
'-x-1/2, y-1/2, z-1/2'

loop_
_atom_site_label
_atom_site_type_symbol
_atom_site_fract_x
_atom_site_fract_y
_atom_site_fract_z
_atom_site_U_iso_or_equiv
_atom_site_adp_type
_atom_site_occupancy
_atom_site_symmetry_multiplicity
_atom_site_calc_flag
_atom_site_refinement_flags
C1 C 0.0459(2) 0.2500 0.4987(2) 0.0465(8) Uani 1 2 d S
C2 C 0.08433(16) 0.16214(16) 0.54374(15) 0.0478(6) Uani 1 1 d .
C3 C 0.05316(19) 0.1275(2) 0.62713(17) 0.0629(7) Uani 1 1 d .
H3 H 0.0059 0.1605 0.6630 0.075 Uiso 1 1 calc R
C4 C 0.0931(2) 0.0433(2) 0.65641(18) 0.0663(8) Uani 1 1 d .
H4 H 0.0727 0.0200 0.7123 0.080 Uiso 1 1 calc R
C5 C 0.1626(2) -0.0060(2) 0.60342(19) 0.0681(8) Uani 1 1 d .
H5 H 0.1889 -0.0625 0.6236 0.082 Uiso 1 1 calc R
C6 C 0.19353(19) 0.02775(17) 0.52049(18) 0.0608(7) Uani 1 1 d .
H6 H 0.2402 -0.0060 0.4846 0.073 Uiso 1 1 calc R
C7 C 0.15466(16) 0.11250(16) 0.49072(15) 0.0459(6) Uani 1 1 d .
C8 C 0.18094(16) 0.16211(15) 0.40358(14) 0.0427(6) Uani 1 1 d .
C9 C 0.1052(2) 0.2500 0.40366(19) 0.0450(8) Uani 1 2 d S
C10 C -0.0762(3) 0.2500 0.4958(3) 0.0702(12) Uani 1 2 d SD
C11 C 0.17244(19) 0.09713(18) 0.32195(16) 0.0634(7) Uani 1 1 d .
H11A H 0.2231 0.0478 0.3281 0.095 Uiso 1 1 calc R
H11B H 0.1871 0.1311 0.2678 0.095 Uiso 1 1 calc R
H11C H 0.1019 0.0719 0.3190 0.095 Uiso 1 1 calc R
C12 C 0.0264(3) 0.2500 0.3258(3) 0.0658(11) Uani 1 2 d SD
C13 C 0.29233(15) 0.20210(14) 0.40873(12) 0.0391(5) Uani 1 1 d .
C14 C 0.38713(17) 0.15246(15) 0.41440(13) 0.0441(6) Uani 1 1 d .
H14 H 0.3874 0.0882 0.4149 0.053 Uiso 1 1 calc R
C15 C 0.48045(16) 0.20233(15) 0.41920(13) 0.0432(6) Uani 1 1 d .
C16 C 0.59497(17) 0.17596(18) 0.43530(15) 0.0540(6) Uani 1 1 d .
H16 H 0.6146 0.1138 0.4150 0.065 Uiso 1 1 calc R
C17 C 0.61915(17) 0.19693(17) 0.53696(15) 0.0574(7) Uani 1 1 d .
H17 H 0.6911 0.1751 0.5511 0.069 Uiso 1 1 calc R
C18 C 0.5416(2) 0.14885(19) 0.59777(16) 0.0595(7) Uani 1 1 d .
C19 C 0.45432(18) 0.20189(15) 0.64055(14) 0.0485(6) Uani 1 1 d .
C20 C 0.3724(2) 0.1549(2) 0.68315(16) 0.0665(8) Uani 1 1 d .
H20 H 0.3716 0.0906 0.6829 0.080 Uiso 1 1 calc R
C21 C 0.2925(2) 0.20263(19) 0.72572(17) 0.0804(10) Uani 1 1 d .
H21 H 0.2381 0.1706 0.7547 0.097 Uiso 1 1 calc R
O1 O 0.65149(17) 0.2500 0.39242(16) 0.0651(7) Uani 1 2 d S
O2 O 0.5504(2) 0.06648(14) 0.61031(15) 0.1036(8) Uani 1 1 d .
H10A H -0.101(3) 0.2500 0.5574(11) 0.101(15) Uiso 1 2 d SD
H10B H -0.102(2) 0.1934(13) 0.4673(17) 0.100(10) Uiso 1 1 d D
H12B H 0.063(2) 0.2500 0.2688(13) 0.075(12) Uiso 1 2 d SD
H12A H -0.0177(15) 0.1946(11) 0.3285(16) 0.066(7) Uiso 1 1 d D

loop_
_atom_site_aniso_label
_atom_site_aniso_U_11
_atom_site_aniso_U_22
_atom_site_aniso_U_33
_atom_site_aniso_U_23
_atom_site_aniso_U_13
_atom_site_aniso_U_12
C1 0.0305(16) 0.062(2) 0.0466(18) 0.000 0.0035(14) 0.000
C2 0.0358(12) 0.0615(16) 0.0461(13) 0.0005(12) 0.0017(10) -0.0101(11)
C3 0.0518(15) 0.080(2) 0.0565(16) 0.0043(15) 0.0119(12) -0.0137(14)
C4 0.0652(17) 0.076(2) 0.0582(16) 0.0173(16) 0.0011(14) -0.0229(15)
C5 0.0661(17) 0.0622(18) 0.0758(19) 0.0171(16) -0.0035(15) -0.0148(14)
C6 0.0566(15) 0.0520(16) 0.0738(18) 0.0059(14) 0.0083(13) -0.0059(13)
C7 0.0400(12) 0.0497(15) 0.0481(14) -0.0017(12) 0.0024(10) -0.0079(11)
C8 0.0380(12) 0.0496(14) 0.0405(12) -0.0046(11) 0.0014(9) -0.0059(10)
C9 0.0315(16) 0.062(2) 0.0417(18) 0.000 -0.0021(13) 0.000
C10 0.0338(19) 0.098(4) 0.079(3) 0.000 0.0070(19) 0.000
C11 0.0567(15) 0.0710(18) 0.0624(16) -0.0193(14) 0.0008(12) -0.0100(13)
C12 0.051(2) 0.095(4) 0.052(2) 0.000 -0.0134(19) 0.000
C13 0.0364(11) 0.0473(12) 0.0337(11) -0.0008(10) 0.0028(9) -0.0013(9)
C14 0.0476(13) 0.0415(13) 0.0431(13) -0.0038(10) 0.0020(10) 0.0047(11)
C15 0.0381(12) 0.0547(13) 0.0370(12) -0.0018(10) 0.0029(9) 0.0053(10)
C16 0.0402(13) 0.0674(17) 0.0544(14) -0.0039(13) 0.0034(11) 0.0088(12)
C17 0.0390(12) 0.0752(17) 0.0580(15) 0.0009(13) -0.0077(11) 0.0085(12)
C18 0.0778(19) 0.0514(17) 0.0494(15) 0.0035(13) -0.0085(13) 0.0110(14)
C19 0.0534(13) 0.0550(13) 0.0372(12) 0.0030(11) -0.0069(10) -0.0037(11)
C20 0.0743(18) 0.0729(19) 0.0522(16) 0.0052(14) -0.0065(14) -0.0181(15)
C21 0.0537(15) 0.128(3) 0.0592(16) 0.0042(16) -0.0017(13) -0.0194(15)
O1 0.0381(13) 0.097(2) 0.0599(15) 0.000 0.0102(11) 0.000
O2 0.160(2) 0.0614(14) 0.0899(15) 0.0166(12) 0.0262(14) 0.0339(14)

loop_
_atom_type_symbol
_atom_type_description
_atom_type_scat_dispersion_real
_atom_type_scat_dispersion_imag
_atom_type_scat_source
C C 0.0033 0.0016 'International Tables Vol C Tables 4.2.6.8 and 6.1.1.4'
H H 0.0000 0.0000 'International Tables Vol C Tables 4.2.6.8 and 6.1.1.4'
O O 0.0106 0.0060 'International Tables Vol C Tables 4.2.6.8 and 6.1.1.4'

loop_
_geom_angle_atom_site_label_1
_geom_angle_atom_site_label_2
_geom_angle_atom_site_label_3
_geom_angle
_geom_angle_site_symmetry_1
_geom_angle_site_symmetry_3
C2 C1 C2 114.0(3) 7_565 .
C2 C1 C10 109.32(17) 7_565 .
C2 C1 C10 109.32(17) . .
C2 C1 C9 103.97(16) 7_565 .
C2 C1 C9 103.97(16) . .
C10 C1 C9 116.3(3) . .
C7 C2 C3 119.9(2) . .
C7 C2 C1 112.8(2) . .
C3 C2 C1 127.2(2) . .
C4 C3 C2 119.6(2) . .
C4 C3 H3 120.2 . .
C2 C3 H3 120.2 . .
C5 C4 C3 120.4(2) . .
C5 C4 H4 119.8 . .
C3 C4 H4 119.8 . .
C4 C5 C6 120.4(3) . .
C4 C5 H5 119.8 . .
C6 C5 H5 119.8 . .
C5 C6 C7 119.7(2) . .
C5 C6 H6 120.1 . .
C7 C6 H6 120.1 . .
C2 C7 C6 120.0(2) . .
C2 C7 C8 112.2(2) . .
C6 C7 C8 127.7(2) . .
C7 C8 C13 109.80(16) . .
C7 C8 C11 111.58(19) . .
C13 C8 C11 109.70(17) . .
C7 C8 C9 104.35(18) . .
C13 C8 C9 104.34(18) . .
C11 C8 C9 116.65(19) . .
C12 C9 C8 112.90(17) . 7_565
C12 C9 C8 112.90(17) . .
C8 C9 C8 106.4(2) 7_565 .
C12 C9 C1 111.6(3) . .
C8 C9 C1 106.30(16) 7_565 .
C8 C9 C1 106.30(16) . .
C1 C10 H10A 107(3) . .
C1 C10 H10B 109.9(17) . .
H10A C10 H10B 108(2) . .
C8 C11 H11A 109.5 . .
C8 C11 H11B 109.5 . .
H11A C11 H11B 109.5 . .
C8 C11 H11C 109.5 . .
H11A C11 H11C 109.5 . .
H11B C11 H11C 109.5 . .
C9 C12 H12B 111(2) . .
C9 C12 H12A 109.8(15) . .
H12B C12 H12A 108.1(18) . .
C13 C13 C14 121.02(13) 7_565 .
C13 C13 C8 112.42(12) 7_565 .
C14 C13 C8 126.6(2) . .
C15 C14 C13 117.4(2) . .
C15 C14 H14 121.3 . .
C13 C14 H14 121.3 . .
C14 C15 C15 121.55(13) . 7_565
C14 C15 C16 133.4(2) . .
C15 C15 C16 104.66(13) 7_565 .
O1 C16 C15 102.32(19) . .
O1 C16 C17 100.7(2) . .
C15 C16 C17 106.76(17) . .
O1 C16 H16 115.1 . .
C15 C16 H16 115.1 . .
C17 C16 H16 115.1 . .
C18 C17 C17 117.64(14) . 7_565
C18 C17 C16 111.3(2) . .
C17 C17 C16 101.15(13) 7_565 .
C18 C17 H17 108.8 . .
C17 C17 H17 108.8 7_565 .
C16 C17 H17 108.8 . .
O2 C18 C19 120.8(3) . .
O2 C18 C17 119.3(3) . .
C19 C18 C17 119.9(2) . .
C20 C19 C19 119.34(16) . 7_565
C20 C19 C18 119.5(2) . .
C19 C19 C18 121.19(14) 7_565 .
C21 C20 C19 120.5(3) . .
C21 C20 H20 119.8 . .
C19 C20 H20 119.8 . .
C21 C21 C20 120.17(16) 7_565 .
C21 C21 H21 119.9 7_565 .
C20 C21 H21 119.9 . .
C16 O1 C16 96.6(2) . 7_565

loop_
_geom_bond_atom_site_label_1
_geom_bond_atom_site_label_2
_geom_bond_distance
_geom_bond_site_symmetry_2
C1 C2 1.515(3) 7_565
C1 C2 1.515(3) .
C1 C10 1.535(5) .
C1 C9 1.594(4) .
C2 C7 1.384(3) .
C2 C3 1.391(3) .
C3 C4 1.386(4) .
C3 H3 0.9300 .
C4 C5 1.374(4) .
C4 H4 0.9300 .
C5 C6 1.379(3) .
C5 H5 0.9300 .
C6 C7 1.391(3) .
C6 H6 0.9300 .
C7 C8 1.515(3) .
C8 C13 1.516(3) .
C8 C11 1.536(3) .
C8 C9 1.587(3) .
C9 C12 1.522(5) .
C9 C8 1.587(3) 7_565
C10 H10A 0.967(10) .
C10 H10B 0.975(10) .
C11 H11A 0.9600 .
C11 H11B 0.9600 .
C11 H11C 0.9600 .
C12 H12B 0.963(10) .
C12 H12A 0.975(9) .
C13 C13 1.385(4) 7_565
C13 C14 1.393(3) .
C14 C15 1.378(3) .
C14 H14 0.9300 .
C15 C15 1.379(4) 7_565
C15 C16 1.507(3) .
C16 O1 1.434(3) .
C16 C17 1.568(3) .
C16 H16 0.9800 .
C17 C18 1.498(3) .
C17 C17 1.535(5) 7_565
C17 H17 0.9800 .
C18 O2 1.211(3) .
C18 C19 1.481(3) .
C19 C20 1.385(3) .
C19 C19 1.391(5) 7_565
C20 C21 1.372(4) .
C20 H20 0.9300 .
C21 C21 1.370(6) 7_565
C21 H21 0.9300 .
O1 C16 1.434(3) 7_565

loop_
_geom_torsion_atom_site_label_1
_geom_torsion_atom_site_label_2
_geom_torsion_atom_site_label_3
_geom_torsion_atom_site_label_4
_geom_torsion
_geom_torsion_site_symmetry_1
_geom_torsion_site_symmetry_4
C2 C1 C2 C7 -112.7(2) 7_565 .
C10 C1 C2 C7 124.6(3) . .
C9 C1 C2 C7 -0.2(2) . .
C2 C1 C2 C3 70.1(3) 7_565 .
C10 C1 C2 C3 -52.5(3) . .
C9 C1 C2 C3 -177.3(2) . .
C7 C2 C3 C4 0.1(3) . .
C1 C2 C3 C4 177.0(2) . .
C2 C3 C4 C5 -0.3(4) . .
C3 C4 C5 C6 0.1(4) . .
C4 C5 C6 C7 0.4(4) . .
C3 C2 C7 C6 0.5(3) . .
C1 C2 C7 C6 -176.9(2) . .
C3 C2 C7 C8 -178.76(19) . .
C1 C2 C7 C8 3.8(3) . .
C5 C6 C7 C2 -0.7(3) . .
C5 C6 C7 C8 178.4(2) . .
C2 C7 C8 C13 105.6(2) . .
C6 C7 C8 C13 -73.5(3) . .
C2 C7 C8 C11 -132.5(2) . .
C6 C7 C8 C11 48.3(3) . .
C2 C7 C8 C9 -5.7(2) . .
C6 C7 C8 C9 175.1(2) . .
C7 C8 C9 C12 -117.3(2) . .
C13 C8 C9 C12 127.4(2) . .
C11 C8 C9 C12 6.2(3) . .
C7 C8 C9 C8 118.29(18) . 7_565
C13 C8 C9 C8 3.1(3) . 7_565
C11 C8 C9 C8 -118.1(2) . 7_565
C7 C8 C9 C1 5.3(2) . .
C13 C8 C9 C1 -109.94(18) . .
C11 C8 C9 C1 128.9(2) . .
C2 C1 C9 C12 -120.19(15) 7_565 .
C2 C1 C9 C12 120.19(15) . .
C10 C1 C9 C12 0.0 . .
C2 C1 C9 C8 3.3(2) 7_565 7_565
C2 C1 C9 C8 -116.33(18) . 7_565
C10 C1 C9 C8 123.48(14) . 7_565
C2 C1 C9 C8 116.33(18) 7_565 .
C2 C1 C9 C8 -3.3(2) . .
C10 C1 C9 C8 -123.48(14) . .
C7 C8 C13 C13 -113.32(15) . 7_565
C11 C8 C13 C13 123.71(15) . 7_565
C9 C8 C13 C13 -1.98(17) . 7_565
C7 C8 C13 C14 65.7(3) . .
C11 C8 C13 C14 -57.3(3) . .
C9 C8 C13 C14 177.0(2) . .
C13 C13 C14 C15 -0.5(2) 7_565 .
C8 C13 C14 C15 -179.49(19) . .
C13 C14 C15 C15 0.5(2) . 7_565
C13 C14 C15 C16 172.6(2) . .
C14 C15 C16 O1 154.9(2) . .
C15 C15 C16 O1 -32.08(17) 7_565 .
C14 C15 C16 C17 -99.7(3) . .
C15 C15 C16 C17 73.29(17) 7_565 .
O1 C16 C17 C18 161.45(18) . .
C15 C16 C17 C18 54.9(3) . .
O1 C16 C17 C17 35.69(14) . 7_565
C15 C16 C17 C17 -70.81(17) . 7_565
C17 C17 C18 O2 -168.4(2) 7_565 .
C16 C17 C18 O2 75.6(3) . .
C17 C17 C18 C19 12.6(2) 7_565 .
C16 C17 C18 C19 -103.4(2) . .
O2 C18 C19 C20 -10.5(4) . .
C17 C18 C19 C20 168.5(2) . .
O2 C18 C19 C19 168.0(2) . 7_565
C17 C18 C19 C19 -13.0(3) . 7_565
C19 C19 C20 C21 -0.6(3) 7_565 .
C18 C19 C20 C21 177.9(2) . .
C19 C20 C21 C21 0.6(3) . 7_565
C15 C16 O1 C16 50.6(2) . 7_565
C17 C16 O1 C16 -59.4(2) . 7_565
